data_1505800
loop_
_publ_author_name
'Chomcheon, Porntep'
'Sriubolmas, Nongluksna'
'Wiyakrutta, Suthep'
'Ngamrojanavanich, Nattaya'
'Chaichit, Narongsak'
'Mahidol, Chulabhorn'
'Ruchirawat, Somsak'
'Kittakoop, Prasat'

_publ_section_title
;
 Cyclopentenones, scaffolds for organic syntheses produced by the
 endophytic fungus mitosporic dothideomycete sp. LRUB20.
;
_journal_issue 9
_journal_name_full 'Journal of natural products'
_journal_page_first 1351
_journal_page_last 1353
_journal_paper_doi 10.1021/np060148h
_journal_volume 69
_journal_year 2006
_chemical_formula_moiety 'C13 H14 N4 O5'
_chemical_formula_sum 'C13 H14 N4 O5'
_chemical_formula_weight 306.28
_chemical_melting_point ?
_chemical_name_systematic
;
 {5-[(2,4-Dinitro-phenyl)-hydrazono]-2-methyl-cyclopent-1-enyl}-methanol
;
_space_group_IT_number 2
_symmetry_cell_setting triclinic
_symmetry_space_group_name_Hall '-P 1'
_symmetry_space_group_name_H-M 'P -1'
_atom_sites_solution_hydrogens geom
_atom_sites_solution_primary direct
_atom_sites_solution_secondary difmap
_audit_creation_method SHELXL-97
_cell_angle_alpha 108.199(2)
_cell_angle_beta 101.926(2)
_cell_angle_gamma 98.204(2)
_cell_formula_units_Z 4
_cell_length_a 7.3291(2)
_cell_length_b 14.1613(6)
_cell_length_c 15.2631(7)
_cell_measurement_temperature 293(2)
_cell_volume 1435.36(10)
_computing_structure_refinement 'SHELXL-97 (Sheldrick, 1997)'
_diffrn_ambient_temperature 293(2)
_diffrn_measured_fraction_theta_full 0.883
_diffrn_measured_fraction_theta_max 0.883
_diffrn_radiation_monochromator graphite
_diffrn_radiation_source 'fine-focus sealed tube'
_diffrn_radiation_type MoK\a
_diffrn_radiation_wavelength 0.71073
_diffrn_reflns_av_R_equivalents 0.0412
_diffrn_reflns_av_sigmaI/netI 0.1740
_diffrn_reflns_limit_h_max 9
_diffrn_reflns_limit_h_min -10
_diffrn_reflns_limit_k_max 19
_diffrn_reflns_limit_k_min -17
_diffrn_reflns_limit_l_max 21
_diffrn_reflns_limit_l_min -20
_diffrn_reflns_number 10416
_diffrn_reflns_theta_full 30.36
_diffrn_reflns_theta_max 30.36
_diffrn_reflns_theta_min 1.46
_exptl_absorpt_coefficient_mu 0.111
_exptl_crystal_colour 'Dark yellow'
_exptl_crystal_density_diffrn 1.417
_exptl_crystal_density_method 'not measured'
_exptl_crystal_description Plate
_exptl_crystal_F_000 640
_exptl_crystal_size_max 0.275
_exptl_crystal_size_mid 0.225
_exptl_crystal_size_min 0.075
_refine_diff_density_max 0.422
_refine_diff_density_min -0.330
_refine_diff_density_rms 0.062
_refine_ls_extinction_coef 0.013(3)
_refine_ls_extinction_expression Fc^*^=kFc[1+0.001xFc^2^\l^3^/sin(2\q)]^-1/4^
_refine_ls_extinction_method SHELXL
_refine_ls_goodness_of_fit_ref 0.911
_refine_ls_hydrogen_treatment mixed
_refine_ls_matrix_type full
_refine_ls_number_parameters 415
_refine_ls_number_reflns 7628
_refine_ls_number_restraints 10
_refine_ls_restrained_S_all 0.911
_refine_ls_R_factor_all 0.2672
_refine_ls_R_factor_gt 0.0831
_refine_ls_shift/su_max 0.000
_refine_ls_shift/su_mean 0.000
_refine_ls_structure_factor_coef Fsqd
_refine_ls_weighting_details 'calc w=1/[\s^2^(Fo^2^)+(0.1272P)^2^+0.0000P] where P=(Fo^2^+2Fc^2^)/3'
_refine_ls_weighting_scheme calc
_refine_ls_wR_factor_gt 0.2112
_refine_ls_wR_factor_ref 0.2951
_reflns_number_gt 2183
_reflns_number_total 7628
_reflns_threshold_expression >2sigma(I)
_cod_data_source_file np060148hsi20060405_034330.cif
_cod_data_source_block porn
_cod_depositor_comments
;
The following automatic conversions were performed:

'_chemical_melting_point' value 'not measured' was changed to '?' -
the value is undefined or not given.

Automatic conversion script
Id: cif_fix_values 1715 2011-07-08 13:25:40Z adriana 
;
_cod_database_code 1505800

loop_
_symmetry_equiv_pos_as_xyz
'x, y, z'
'-x, -y, -z'

loop_
_atom_site_label
_atom_site_type_symbol
_atom_site_fract_x
_atom_site_fract_y
_atom_site_fract_z
_atom_site_U_iso_or_equiv
_atom_site_adp_type
_atom_site_occupancy
_atom_site_symmetry_multiplicity
_atom_site_calc_flag
_atom_site_refinement_flags
_atom_site_disorder_assembly
_atom_site_disorder_group
C1_1 C 0.2462(7) 0.2087(4) 0.4079(3) 0.0578(12) Uani 1 1 d . . .
C2_1 C 0.2434(8) 0.1229(4) 0.4434(3) 0.0704(14) Uani 1 1 d . A .
C3_1 C 0.2548(8) 0.0384(4) 0.3737(4) 0.0743(15) Uani 1 1 d . . .
C4_1 C 0.2683(8) 0.0593(4) 0.2848(4) 0.0778(16) Uani 1 1 d . . .
H4A_1 H 0.1650 0.0141 0.2305 0.093 Uiso 1 1 calc R . .
H4B_1 H 0.3892 0.0498 0.2710 0.093 Uiso 1 1 calc R . .
C5_1 C 0.2531(7) 0.1703(3) 0.3052(3) 0.0650(13) Uani 1 1 d . . .
H5A_1 H 0.3633 0.2095 0.2965 0.078 Uiso 1 1 calc R . .
H5B_1 H 0.1381 0.1745 0.2632 0.078 Uiso 1 1 calc R . .
C6_1 C 0.2113(10) 0.1380(4) 0.5382(4) 0.101(2) Uani 1 1 d D . .
H6A_1 H 0.0979 0.1656 0.5405 0.121 Uiso 0.572(9) 1 calc PR A 1
H6B_1 H 0.1837 0.0717 0.5444 0.121 Uiso 0.572(9) 1 calc PR A 1
H6C_1 H 0.3199 0.1892 0.5845 0.121 Uiso 0.428(9) 1 calc PR A 2
H6D_1 H 0.1005 0.1680 0.5400 0.121 Uiso 0.428(9) 1 calc PR A 2
O1A_1 O 0.3604(10) 0.2020(5) 0.6183(5) 0.111(3) Uani 0.572(9) 1 d PD A 1
H1A_1 H 0.4102 0.2506 0.6066 0.167 Uiso 0.572(9) 1 calc PR A 1
O1B_1 O 0.1832(8) 0.0572(3) 0.5727(4) 0.127(5) Uani 0.428(9) 1 d PD A 2
H1A'_1 H 0.2642 0.0237 0.5633 0.191 Uiso 0.428(9) 1 calc PR A 2
C7_1 C 0.2630(8) -0.0643(3) 0.3787(4) 0.098(2) Uani 1 1 d R . .
H7A_1 H 0.2681 -0.1093 0.3178 0.148 Uiso 1 1 calc R . .
H7B_1 H 0.1511 -0.0909 0.3944 0.148 Uiso 1 1 calc R . .
H7C_1 H 0.3751 -0.0590 0.4270 0.148 Uiso 1 1 calc R . .
N1_1 N 0.2446(6) 0.2984(3) 0.4609(3) 0.0606(10) Uani 1 1 d . . .
N2_1 N 0.2543(5) 0.3702(3) 0.4158(3) 0.0590(10) Uani 1 1 d . . .
HN2_1 H 0.2595 0.3518 0.3572 0.071 Uiso 1 1 calc R . .
C1'_1 C 0.2556(6) 0.4679(4) 0.4633(3) 0.0532(12) Uani 1 1 d . . .
C2'_1 C 0.2769(6) 0.5461(4) 0.4224(3) 0.0562(12) Uani 1 1 d . . .
C3'_1 C 0.2692(6) 0.6459(4) 0.4718(3) 0.0582(12) Uani 1 1 d . . .
H3'_1 H 0.2805 0.6954 0.4439 0.070 Uiso 1 1 calc R . .
C4'_1 C 0.2447(6) 0.6698(3) 0.5619(3) 0.0546(12) Uani 1 1 d . . .
C5'_1 C 0.2295(6) 0.5971(4) 0.6060(3) 0.0567(12) Uani 1 1 d . . .
H5'_1 H 0.2159 0.6155 0.6680 0.068 Uiso 1 1 calc R . .
C6'_1 C 0.2348(6) 0.4988(4) 0.5573(3) 0.0555(12) Uani 1 1 d . . .
H6'_1 H 0.2243 0.4509 0.5871 0.067 Uiso 1 1 calc R . .
N3_1 N 0.3097(6) 0.5248(4) 0.3281(3) 0.0728(12) Uani 1 1 d . . .
O2_1 O 0.3398(6) 0.5950(3) 0.2985(3) 0.1038(14) Uani 1 1 d . . .
O3_1 O 0.3058(6) 0.4354(3) 0.2792(2) 0.0928(13) Uani 1 1 d . . .
N4_1 N 0.2351(6) 0.7749(3) 0.6135(3) 0.0703(12) Uani 1 1 d . . .
O4_1 O 0.2197(6) 0.7957(3) 0.6962(3) 0.0936(12) Uani 1 1 d . . .
O5_1 O 0.2462(6) 0.8382(3) 0.5740(3) 0.0955(13) Uani 1 1 d . . .
C1_2 C 0.5002(6) 0.7464(3) -0.0011(3) 0.0476(11) Uani 1 1 d . . .
C2_2 C 0.6041(6) 0.8440(3) 0.0735(3) 0.0531(12) Uani 1 1 d . B .
C3_2 C 0.6735(6) 0.9078(3) 0.0339(3) 0.0572(12) Uani 1 1 d . . .
C4_2 C 0.6314(7) 0.8592(3) -0.0733(3) 0.0616(13) Uani 1 1 d . . .
H4A_2 H 0.7487 0.8537 -0.0926 0.074 Uiso 1 1 calc R . .
H4B_2 H 0.5638 0.8986 -0.1051 0.074 Uiso 1 1 calc R . .
C5_2 C 0.5054(6) 0.7529(3) -0.0973(3) 0.0563(12) Uani 1 1 d . . .
H5A_2 H 0.3778 0.7465 -0.1356 0.068 Uiso 1 1 calc R . .
H5B_2 H 0.5611 0.6998 -0.1320 0.068 Uiso 1 1 calc R . .
C6_2 C 0.6021(7) 0.8657(4) 0.1762(3) 0.0700(15) Uani 1 1 d D . .
H6A_2 H 0.5103 0.9072 0.1910 0.084 Uiso 0.27(3) 1 calc PR B 1
H6B_2 H 0.5621 0.8020 0.1855 0.084 Uiso 0.27(3) 1 calc PR B 1
H6C_2 H 0.6149 0.9382 0.2082 0.084 Uiso 0.73(3) 1 calc PR B 2
H6D_2 H 0.4820 0.8297 0.1793 0.084 Uiso 0.73(3) 1 calc PR B 2
O1A_2 O 0.784(3) 0.917(4) 0.2388(16) 0.153(14) Uani 0.27(3) 1 d PDU B 1
H1A_2 H 0.8138 0.8879 0.2765 0.230 Uiso 0.27(3) 1 calc PR B 1
O1B_2 O 0.7555(18) 0.8332(14) 0.2216(5) 0.121(6) Uani 0.73(3) 1 d PDU B 2
H1B_2 H 0.7137 0.7860 0.2375 0.181 Uiso 0.73(3) 1 calc PR B 2
C7_2 C 0.7964(8) 1.0139(4) 0.0844(4) 0.0819(17) Uani 1 1 d . . .
H7A_2 H 0.8277 1.0414 0.0379 0.123 Uiso 1 1 calc R . .
H7B_2 H 0.9120 1.0115 0.1261 0.123 Uiso 1 1 calc R . .
H7C_2 H 0.7281 1.0563 0.1213 0.123 Uiso 1 1 calc R . .
N1_2 N 0.4205(5) 0.6702(3) 0.0175(2) 0.0512(9) Uani 1 1 d . . .
N2_2 N 0.3276(5) 0.5846(3) -0.0619(3) 0.0551(10) Uani 1 1 d . . .
HN2_2 H 0.3253 0.5855 -0.1182 0.066 Uiso 1 1 calc R . .
C1'_2 C 0.2406(6) 0.4998(3) -0.0517(3) 0.0465(11) Uani 1 1 d . . .
C2'_2 C 0.1402(6) 0.4093(3) -0.1302(3) 0.0481(11) Uani 1 1 d . . .
C3'_2 C 0.0482(6) 0.3240(3) -0.1173(3) 0.0524(11) Uani 1 1 d . . .
H3'_2 H -0.0175 0.2660 -0.1698 0.063 Uiso 1 1 calc R . .
C4'_2 C 0.0556(6) 0.3262(3) -0.0262(3) 0.0518(11) Uani 1 1 d . . .
C5'_2 C 0.1552(6) 0.4123(3) 0.0527(3) 0.0509(11) Uani 1 1 d . . .
H5'_2 H 0.1588 0.4127 0.1141 0.061 Uiso 1 1 calc R . .
C6'_2 C 0.2481(6) 0.4966(3) 0.0408(3) 0.0474(11) Uani 1 1 d . . .
H6'_2 H 0.3173 0.5527 0.0944 0.057 Uiso 1 1 calc R . .
N3_2 N 0.1247(7) 0.4018(4) -0.2287(3) 0.0713(12) Uani 1 1 d . . .
O2_2 O 0.1867(7) 0.4787(3) -0.2439(3) 0.1145(16) Uani 1 1 d . . .
O3_2 O 0.0447(6) 0.3222(3) -0.2939(3) 0.0945(13) Uani 1 1 d . . .
N4_2 N -0.0424(6) 0.2378(3) -0.0111(4) 0.0646(11) Uani 1 1 d . . .
O4_2 O -0.1259(5) 0.1609(3) -0.0809(3) 0.0837(11) Uani 1 1 d . . .
O5_2 O -0.0373(5) 0.2441(3) 0.0718(3) 0.0865(12) Uani 1 1 d . . .

loop_
_atom_site_aniso_label
_atom_site_aniso_U_11
_atom_site_aniso_U_22
_atom_site_aniso_U_33
_atom_site_aniso_U_23
_atom_site_aniso_U_13
_atom_site_aniso_U_12
C1_1 0.065(3) 0.065(3) 0.040(3) 0.012(3) 0.021(2) 0.010(3)
C2_1 0.097(4) 0.073(4) 0.045(3) 0.017(3) 0.032(3) 0.022(3)
C3_1 0.095(4) 0.071(4) 0.064(4) 0.028(3) 0.027(3) 0.023(3)
C4_1 0.092(4) 0.073(4) 0.060(3) 0.010(3) 0.021(3) 0.023(3)
C5_1 0.072(3) 0.068(3) 0.048(3) 0.009(3) 0.020(2) 0.015(3)
C6_1 0.148(6) 0.087(4) 0.078(5) 0.035(4) 0.039(5) 0.032(4)
O1A_1 0.143(7) 0.119(7) 0.073(6) 0.042(5) 0.021(5) 0.025(5)
O1B_1 0.170(11) 0.131(10) 0.091(8) 0.045(7) 0.057(7) 0.024(8)
C7_1 0.127(5) 0.071(4) 0.095(5) 0.023(3) 0.032(4) 0.026(4)
N1_1 0.078(3) 0.062(3) 0.044(2) 0.018(2) 0.022(2) 0.016(2)
N2_1 0.075(3) 0.060(3) 0.036(2) 0.007(2) 0.0187(19) 0.016(2)
C1'_1 0.044(3) 0.067(3) 0.044(3) 0.015(2) 0.010(2) 0.009(2)
C2'_1 0.059(3) 0.075(3) 0.036(3) 0.021(3) 0.012(2) 0.017(3)
C3'_1 0.053(3) 0.068(3) 0.051(3) 0.022(3) 0.009(2) 0.010(2)
C4'_1 0.053(3) 0.061(3) 0.045(3) 0.013(2) 0.010(2) 0.012(2)
C5'_1 0.058(3) 0.070(3) 0.041(3) 0.016(3) 0.016(2) 0.016(3)
C6'_1 0.058(3) 0.066(3) 0.042(3) 0.017(2) 0.018(2) 0.013(3)
N3_1 0.085(3) 0.091(4) 0.054(3) 0.032(3) 0.029(2) 0.023(3)
O2_1 0.165(4) 0.101(3) 0.075(3) 0.051(3) 0.062(3) 0.037(3)
O3_1 0.147(4) 0.090(3) 0.046(2) 0.018(2) 0.036(2) 0.039(3)
N4_1 0.070(3) 0.075(3) 0.058(3) 0.014(3) 0.011(2) 0.021(2)
O4_1 0.125(3) 0.082(3) 0.066(3) 0.009(2) 0.029(2) 0.035(2)
O5_1 0.126(3) 0.068(2) 0.102(3) 0.038(2) 0.032(3) 0.029(2)
C1_2 0.053(3) 0.053(3) 0.040(3) 0.016(2) 0.019(2) 0.015(2)
C2_2 0.059(3) 0.052(3) 0.047(3) 0.013(2) 0.021(2) 0.006(2)
C3_2 0.060(3) 0.056(3) 0.060(3) 0.023(3) 0.021(2) 0.013(2)
C4_2 0.069(3) 0.064(3) 0.058(3) 0.028(3) 0.023(3) 0.011(3)
C5_2 0.063(3) 0.060(3) 0.048(3) 0.022(2) 0.017(2) 0.013(2)
C6_2 0.083(4) 0.073(3) 0.045(3) 0.012(3) 0.019(3) 0.004(3)
O1A_2 0.19(2) 0.18(3) 0.091(15) 0.084(18) 0.008(14) 0.005(19)
O1B_2 0.169(9) 0.172(12) 0.063(4) 0.058(6) 0.046(4) 0.106(8)
C7_2 0.088(4) 0.060(3) 0.093(4) 0.029(3) 0.025(3) -0.001(3)
N1_2 0.060(2) 0.048(2) 0.045(2) 0.0133(19) 0.0207(19) 0.0073(19)
N2_2 0.070(3) 0.051(2) 0.043(2) 0.014(2) 0.0229(19) 0.004(2)
C1'_2 0.052(3) 0.046(3) 0.045(3) 0.014(2) 0.018(2) 0.018(2)
C2'_2 0.059(3) 0.051(3) 0.037(2) 0.014(2) 0.018(2) 0.017(2)
C3'_2 0.056(3) 0.046(3) 0.050(3) 0.008(2) 0.016(2) 0.016(2)
C4'_2 0.056(3) 0.053(3) 0.056(3) 0.025(3) 0.023(2) 0.018(2)
C5'_2 0.066(3) 0.056(3) 0.035(2) 0.014(2) 0.020(2) 0.020(2)
C6'_2 0.055(3) 0.046(3) 0.040(3) 0.014(2) 0.012(2) 0.011(2)
N3_2 0.102(3) 0.066(3) 0.047(3) 0.016(2) 0.026(2) 0.018(3)
O2_2 0.192(5) 0.083(3) 0.057(2) 0.025(2) 0.037(3) -0.012(3)
O3_2 0.141(4) 0.072(3) 0.044(2) -0.002(2) 0.014(2) 0.011(2)
N4_2 0.066(3) 0.051(3) 0.085(3) 0.029(3) 0.027(3) 0.016(2)
O4_2 0.084(3) 0.055(2) 0.100(3) 0.012(2) 0.032(2) 0.001(2)
O5_2 0.100(3) 0.084(3) 0.087(3) 0.050(2) 0.030(2) 0.005(2)

loop_
_atom_type_symbol
_atom_type_description
_atom_type_scat_dispersion_real
_atom_type_scat_dispersion_imag
_atom_type_scat_source
C C 0.0033 0.0016 'International Tables Vol C Tables 4.2.6.8 and 6.1.1.4'
H H 0.0000 0.0000 'International Tables Vol C Tables 4.2.6.8 and 6.1.1.4'
N N 0.0061 0.0033 'International Tables Vol C Tables 4.2.6.8 and 6.1.1.4'
O O 0.0106 0.0060 'International Tables Vol C Tables 4.2.6.8 and 6.1.1.4'

loop_
_geom_angle_atom_site_label_1
_geom_angle_atom_site_label_2
_geom_angle_atom_site_label_3
_geom_angle
N1_1 C1_1 C2_1 122.2(4)
N1_1 C1_1 C5_1 129.5(4)
C2_1 C1_1 C5_1 108.3(4)
C3_1 C2_1 C6_1 131.6(5)
C3_1 C2_1 C1_1 109.6(4)
C6_1 C2_1 C1_1 118.5(4)
C2_1 C3_1 C7_1 128.2(5)
C2_1 C3_1 C4_1 111.6(4)
C7_1 C3_1 C4_1 120.1(5)
C3_1 C4_1 C5_1 105.6(4)
C3_1 C4_1 H4A_1 110.6
C5_1 C4_1 H4A_1 110.6
C3_1 C4_1 H4B_1 110.6
C5_1 C4_1 H4B_1 110.6
H4A_1 C4_1 H4B_1 108.8
C1_1 C5_1 C4_1 104.8(4)
C1_1 C5_1 H5A_1 110.8
C4_1 C5_1 H5A_1 110.8
C1_1 C5_1 H5B_1 110.8
C4_1 C5_1 H5B_1 110.8
H5A_1 C5_1 H5B_1 108.9
O1B_1 C6_1 O1A_1 95.5(5)
O1B_1 C6_1 C2_1 122.2(5)
O1A_1 C6_1 C2_1 117.2(6)
O1B_1 C6_1 H6A_1 104.4
O1A_1 C6_1 H6A_1 108.0
C2_1 C6_1 H6A_1 108.0
O1B_1 C6_1 H6B_1 15.0
O1A_1 C6_1 H6B_1 108.0
C2_1 C6_1 H6B_1 108.0
H6A_1 C6_1 H6B_1 107.2
O1B_1 C6_1 H6C_1 106.8
O1A_1 C6_1 H6C_1 11.9
C2_1 C6_1 H6C_1 106.8
H6A_1 C6_1 H6C_1 108.0
H6B_1 C6_1 H6C_1 118.4
O1B_1 C6_1 H6D_1 106.8
O1A_1 C6_1 H6D_1 107.1
C2_1 C6_1 H6D_1 106.8
H6A_1 C6_1 H6D_1 2.4
H6B_1 C6_1 H6D_1 109.6
H6C_1 C6_1 H6D_1 106.6
C6_1 O1A_1 H1A_1 109.5
C6_1 O1B_1 H1A'_1 109.5
C3_1 C7_1 H7A_1 109.5
C3_1 C7_1 H7B_1 109.5
H7A_1 C7_1 H7B_1 109.5
C3_1 C7_1 H7C_1 109.5
H7A_1 C7_1 H7C_1 109.5
H7B_1 C7_1 H7C_1 109.5
C1_1 N1_1 N2_1 114.0(4)
C1'_1 N2_1 N1_1 120.4(4)
C1'_1 N2_1 HN2_1 119.8
N1_1 N2_1 HN2_1 119.8
N2_1 C1'_1 C6'_1 120.9(4)
N2_1 C1'_1 C2'_1 122.8(4)
C6'_1 C1'_1 C2'_1 116.3(4)
C3'_1 C2'_1 C1'_1 121.5(4)
C3'_1 C2'_1 N3_1 117.1(4)
C1'_1 C2'_1 N3_1 121.3(4)
C4'_1 C3'_1 C2'_1 118.9(4)
C4'_1 C3'_1 H3'_1 120.5
C2'_1 C3'_1 H3'_1 120.5
C3'_1 C4'_1 C5'_1 121.7(4)
C3'_1 C4'_1 N4_1 118.8(4)
C5'_1 C4'_1 N4_1 119.5(4)
C6'_1 C5'_1 C4'_1 119.5(4)
C6'_1 C5'_1 H5'_1 120.3
C4'_1 C5'_1 H5'_1 120.3
C5'_1 C6'_1 C1'_1 122.0(4)
C5'_1 C6'_1 H6'_1 119.0
C1'_1 C6'_1 H6'_1 119.0
O2_1 N3_1 O3_1 121.7(4)
O2_1 N3_1 C2'_1 119.2(5)
O3_1 N3_1 C2'_1 119.1(4)
O5_1 N4_1 O4_1 123.1(5)
O5_1 N4_1 C4'_1 119.2(4)
O4_1 N4_1 C4'_1 117.7(5)
N1_2 C1_2 C2_2 122.9(4)
N1_2 C1_2 C5_2 128.3(4)
C2_2 C1_2 C5_2 108.8(4)
C3_2 C2_2 C1_2 109.9(4)
C3_2 C2_2 C6_2 128.5(4)
C1_2 C2_2 C6_2 121.1(4)
C2_2 C3_2 C7_2 127.5(4)
C2_2 C3_2 C4_2 112.4(4)
C7_2 C3_2 C4_2 119.8(4)
C3_2 C4_2 C5_2 104.5(3)
C3_2 C4_2 H4A_2 110.9
C5_2 C4_2 H4A_2 110.9
C3_2 C4_2 H4B_2 110.9
C5_2 C4_2 H4B_2 110.9
H4A_2 C4_2 H4B_2 108.9
C1_2 C5_2 C4_2 104.2(3)
C1_2 C5_2 H5A_2 110.9
C4_2 C5_2 H5A_2 110.9
C1_2 C5_2 H5B_2 110.9
C4_2 C5_2 H5B_2 110.9
H5A_2 C5_2 H5B_2 108.9
O1B_2 C6_2 O1A_2 46.5(15)
O1B_2 C6_2 C2_2 108.6(4)
O1A_2 C6_2 C2_2 111.2(11)
O1B_2 C6_2 H6A_2 140.9
O1A_2 C6_2 H6A_2 109.4
C2_2 C6_2 H6A_2 109.4
O1B_2 C6_2 H6B_2 67.0
O1A_2 C6_2 H6B_2 109.4
C2_2 C6_2 H6B_2 109.4
H6A_2 C6_2 H6B_2 108.0
O1B_2 C6_2 H6C_2 110.0
O1A_2 C6_2 H6C_2 65.7
C2_2 C6_2 H6C_2 110.0
H6A_2 C6_2 H6C_2 47.0
H6B_2 C6_2 H6C_2 139.0
O1B_2 C6_2 H6D_2 110.0
O1A_2 C6_2 H6D_2 137.7
C2_2 C6_2 H6D_2 110.0
H6A_2 C6_2 H6D_2 64.6
H6B_2 C6_2 H6D_2 46.0
H6C_2 C6_2 H6D_2 108.4
C6_2 O1A_2 H1A_2 109.5
C6_2 O1B_2 H1B_2 109.5
C3_2 C7_2 H7A_2 109.5
C3_2 C7_2 H7B_2 109.5
H7A_2 C7_2 H7B_2 109.5
C3_2 C7_2 H7C_2 109.5
H7A_2 C7_2 H7C_2 109.5
H7B_2 C7_2 H7C_2 109.5
C1_2 N1_2 N2_2 114.8(3)
C1'_2 N2_2 N1_2 120.4(3)
C1'_2 N2_2 HN2_2 119.8
N1_2 N2_2 HN2_2 119.8
N2_2 C1'_2 C6'_2 120.3(4)
N2_2 C1'_2 C2'_2 123.5(4)
C6'_2 C1'_2 C2'_2 116.2(4)
C3'_2 C2'_2 C1'_2 122.1(4)
C3'_2 C2'_2 N3_2 116.1(4)
C1'_2 C2'_2 N3_2 121.8(4)
C4'_2 C3'_2 C2'_2 119.1(4)
C4'_2 C3'_2 H3'_2 120.4
C2'_2 C3'_2 H3'_2 120.4
C3'_2 C4'_2 C5'_2 120.8(4)
C3'_2 C4'_2 N4_2 120.0(4)
C5'_2 C4'_2 N4_2 119.2(4)
C6'_2 C5'_2 C4'_2 120.5(4)
C6'_2 C5'_2 H5'_2 119.7
C4'_2 C5'_2 H5'_2 119.7
C5'_2 C6'_2 C1'_2 121.2(4)
C5'_2 C6'_2 H6'_2 119.4
C1'_2 C6'_2 H6'_2 119.4
O3_2 N3_2 O2_2 121.5(4)
O3_2 N3_2 C2'_2 120.2(4)
O2_2 N3_2 C2'_2 118.3(4)
O4_2 N4_2 O5_2 123.1(4)
O4_2 N4_2 C4'_2 119.0(4)
O5_2 N4_2 C4'_2 118.0(4)

loop_
_geom_bond_atom_site_label_1
_geom_bond_atom_site_label_2
_geom_bond_distance
C1_1 N1_1 1.278(6)
C1_1 C2_1 1.477(6)
C1_1 C5_1 1.504(6)
C2_1 C3_1 1.357(7)
C2_1 C6_1 1.468(7)
C3_1 C7_1 1.488(6)
C3_1 C4_1 1.497(7)
C4_1 C5_1 1.528(6)
C4_1 H4A_1 0.9700
C4_1 H4B_1 0.9700
C5_1 H5A_1 0.9700
C5_1 H5B_1 0.9700
C6_1 O1B_1 1.4080(10)
C6_1 O1A_1 1.4082(10)
C6_1 H6A_1 0.9700
C6_1 H6B_1 0.9700
C6_1 H6C_1 0.9700
C6_1 H6D_1 0.9700
O1A_1 H1A_1 0.8200
O1B_1 H1A'_1 0.8200
C7_1 H7A_1 0.9600
C7_1 H7B_1 0.9600
C7_1 H7C_1 0.9600
N1_1 N2_1 1.396(5)
N2_1 C1'_1 1.344(5)
N2_1 HN2_1 0.8600
C1'_1 C6'_1 1.412(6)
C1'_1 C2'_1 1.436(6)
C2'_1 C3'_1 1.394(6)
C2'_1 N3_1 1.455(6)
C3'_1 C4'_1 1.366(6)
C3'_1 H3'_1 0.9300
C4'_1 C5'_1 1.398(6)
C4'_1 N4_1 1.471(6)
C5'_1 C6'_1 1.369(6)
C5'_1 H5'_1 0.9300
C6'_1 H6'_1 0.9300
N3_1 O2_1 1.225(5)
N3_1 O3_1 1.245(5)
N4_1 O5_1 1.229(5)
N4_1 O4_1 1.236(5)
C1_2 N1_2 1.291(5)
C1_2 C2_2 1.464(6)
C1_2 C5_2 1.508(6)
C2_2 C3_2 1.333(6)
C2_2 C6_2 1.504(6)
C3_2 C7_2 1.505(6)
C3_2 C4_2 1.508(6)
C4_2 C5_2 1.541(6)
C4_2 H4A_2 0.9700
C4_2 H4B_2 0.9700
C5_2 H5A_2 0.9700
C5_2 H5B_2 0.9700
C6_2 O1B_2 1.4079(10)
C6_2 O1A_2 1.4096(11)
C6_2 H6A_2 0.9700
C6_2 H6B_2 0.9700
C6_2 H6C_2 0.9700
C6_2 H6D_2 0.9700
O1A_2 H1A_2 0.8200
O1B_2 H1B_2 0.8200
C7_2 H7A_2 0.9600
C7_2 H7B_2 0.9600
C7_2 H7C_2 0.9600
N1_2 N2_2 1.381(4)
N2_2 C1'_2 1.346(5)
N2_2 HN2_2 0.8600
C1'_2 C6'_2 1.418(6)
C1'_2 C2'_2 1.424(6)
C2'_2 C3'_2 1.387(6)
C2'_2 N3_2 1.454(5)
C3'_2 C4'_2 1.370(6)
C3'_2 H3'_2 0.9300
C4'_2 C5'_2 1.392(6)
C4'_2 N4_2 1.460(5)
C5'_2 C6'_2 1.369(5)
C5'_2 H5'_2 0.9300
C6'_2 H6'_2 0.9300
N3_2 O3_2 1.214(5)
N3_2 O2_2 1.227(5)
N4_2 O4_2 1.230(5)
N4_2 O5_2 1.233(5)

loop_
_geom_torsion_atom_site_label_1
_geom_torsion_atom_site_label_2
_geom_torsion_atom_site_label_3
_geom_torsion_atom_site_label_4
_geom_torsion
N1_1 C1_1 C2_1 C3_1 -177.2(5)
C5_1 C1_1 C2_1 C3_1 2.1(6)
N1_1 C1_1 C2_1 C6_1 8.6(8)
C5_1 C1_1 C2_1 C6_1 -172.1(5)
C6_1 C2_1 C3_1 C7_1 -8.9(11)
C1_1 C2_1 C3_1 C7_1 177.9(5)
C6_1 C2_1 C3_1 C4_1 173.8(6)
C1_1 C2_1 C3_1 C4_1 0.6(7)
C2_1 C3_1 C4_1 C5_1 -2.9(6)
C7_1 C3_1 C4_1 C5_1 179.5(5)
N1_1 C1_1 C5_1 C4_1 175.5(5)
C2_1 C1_1 C5_1 C4_1 -3.8(5)
C3_1 C4_1 C5_1 C1_1 4.0(6)
C3_1 C2_1 C6_1 O1B_1 -0.7(11)
C1_1 C2_1 C6_1 O1B_1 172.0(5)
C3_1 C2_1 C6_1 O1A_1 116.2(7)
C1_1 C2_1 C6_1 O1A_1 -71.1(7)
C2_1 C1_1 N1_1 N2_1 177.9(4)
C5_1 C1_1 N1_1 N2_1 -1.2(7)
C1_1 N1_1 N2_1 C1'_1 -179.4(4)
N1_1 N2_1 C1'_1 C6'_1 -4.1(6)
N1_1 N2_1 C1'_1 C2'_1 176.1(4)
N2_1 C1'_1 C2'_1 C3'_1 177.1(4)
C6'_1 C1'_1 C2'_1 C3'_1 -2.6(6)
N2_1 C1'_1 C2'_1 N3_1 -3.6(7)
C6'_1 C1'_1 C2'_1 N3_1 176.7(4)
C1'_1 C2'_1 C3'_1 C4'_1 1.4(7)
N3_1 C2'_1 C3'_1 C4'_1 -178.0(4)
C2'_1 C3'_1 C4'_1 C5'_1 0.7(7)
C2'_1 C3'_1 C4'_1 N4_1 -179.5(4)
C3'_1 C4'_1 C5'_1 C6'_1 -1.5(7)
N4_1 C4'_1 C5'_1 C6'_1 178.8(4)
C4'_1 C5'_1 C6'_1 C1'_1 0.1(7)
N2_1 C1'_1 C6'_1 C5'_1 -177.9(4)
C2'_1 C1'_1 C6'_1 C5'_1 1.9(6)
C3'_1 C2'_1 N3_1 O2_1 4.2(7)
C1'_1 C2'_1 N3_1 O2_1 -175.2(4)
C3'_1 C2'_1 N3_1 O3_1 -175.6(4)
C1'_1 C2'_1 N3_1 O3_1 5.1(7)
C3'_1 C4'_1 N4_1 O5_1 1.1(7)
C5'_1 C4'_1 N4_1 O5_1 -179.1(4)
C3'_1 C4'_1 N4_1 O4_1 -177.5(4)
C5'_1 C4'_1 N4_1 O4_1 2.2(7)
N1_2 C1_2 C2_2 C3_2 179.0(4)
C5_2 C1_2 C2_2 C3_2 -0.9(5)
N1_2 C1_2 C2_2 C6_2 -8.1(7)
C5_2 C1_2 C2_2 C6_2 172.0(4)
C1_2 C2_2 C3_2 C7_2 -176.9(4)
C6_2 C2_2 C3_2 C7_2 10.8(8)
C1_2 C2_2 C3_2 C4_2 -2.3(5)
C6_2 C2_2 C3_2 C4_2 -174.6(4)
C2_2 C3_2 C4_2 C5_2 4.5(5)
C7_2 C3_2 C4_2 C5_2 179.6(4)
N1_2 C1_2 C5_2 C4_2 -176.3(4)
C2_2 C1_2 C5_2 C4_2 3.6(5)
C3_2 C4_2 C5_2 C1_2 -4.7(5)
C3_2 C2_2 C6_2 O1B_2 -98.9(11)
C1_2 C2_2 C6_2 O1B_2 89.6(10)
C3_2 C2_2 C6_2 O1A_2 -49(3)
C1_2 C2_2 C6_2 O1A_2 139(2)
C2_2 C1_2 N1_2 N2_2 179.5(4)
C5_2 C1_2 N1_2 N2_2 -0.6(6)
C1_2 N1_2 N2_2 C1'_2 179.3(4)
N1_2 N2_2 C1'_2 C6'_2 -1.8(6)
N1_2 N2_2 C1'_2 C2'_2 179.2(4)
N2_2 C1'_2 C2'_2 C3'_2 -178.5(4)
C6'_2 C1'_2 C2'_2 C3'_2 2.5(6)
N2_2 C1'_2 C2'_2 N3_2 0.2(6)
C6'_2 C1'_2 C2'_2 N3_2 -178.9(4)
C1'_2 C2'_2 C3'_2 C4'_2 -0.7(6)
N3_2 C2'_2 C3'_2 C4'_2 -179.4(4)
C2'_2 C3'_2 C4'_2 C5'_2 -0.6(6)
C2'_2 C3'_2 C4'_2 N4_2 179.1(4)
C3'_2 C4'_2 C5'_2 C6'_2 0.0(6)
N4_2 C4'_2 C5'_2 C6'_2 -179.8(4)
C4'_2 C5'_2 C6'_2 C1'_2 2.0(6)
N2_2 C1'_2 C6'_2 C5'_2 177.8(4)
C2'_2 C1'_2 C6'_2 C5'_2 -3.1(6)
C3'_2 C2'_2 N3_2 O3_2 -4.2(6)
C1'_2 C2'_2 N3_2 O3_2 177.0(4)
C3'_2 C2'_2 N3_2 O2_2 172.6(5)
C1'_2 C2'_2 N3_2 O2_2 -6.1(7)
C3'_2 C4'_2 N4_2 O4_2 2.2(6)
C5'_2 C4'_2 N4_2 O4_2 -178.1(4)
C3'_2 C4'_2 N4_2 O5_2 -177.8(4)
C5'_2 C4'_2 N4_2 O5_2 2.0(6)
